data_2211340
loop_
_publ_author_name
'Zhang, Xian-Fa'
'Gao, Shan'
'Huo, Li-Hua'
'Ng, Seik Weng'

_publ_section_title
;<i>catena</i>-Poly[[[tetraaquacobalt(III)]-\m-1<i>H</i>-imidazole-1,3-diyldiacetato-\k^2^<i>O</i>:<i>O</i>']
 chloride hydroxide dihydrate]
;
_journal_coeditor_code CI2219
_journal_issue 12
_journal_name_full 'Acta Crystallographica Section E'
_journal_page_first m3418
_journal_page_last m3419
_journal_paper_doi 10.1107/S1600536806047982
_journal_volume 62
_journal_year 2006
_chemical_formula_iupac '[Co (C7 H7 N2 O4)(H2 O )4] (Cl)(OH) , 2H2 O'
_chemical_formula_moiety '[(C7 H7 N2 O4) (H2 O)4 Co] +, [Cl] -, [O H] -, 2H2 O'
_chemical_formula_sum 'C7 H20 Cl Co N2 O11'
_chemical_formula_weight 402.63
_chemical_name_systematic
;
 ?
;
_space_group_IT_number 11
_symmetry_cell_setting monoclinic
_symmetry_space_group_name_Hall '-P 2yb'
_symmetry_space_group_name_H-M 'P 1 21/m 1'
_atom_sites_solution_hydrogens geom
_atom_sites_solution_primary direct
_atom_sites_solution_secondary difmap
_audit_creation_method SHELXL-97
_cell_angle_alpha 90.00
_cell_angle_beta 94.45(3)
_cell_angle_gamma 90.00
_cell_formula_units_Z 2
_cell_length_a 5.245(4)
_cell_length_b 11.744(7)
_cell_length_c 13.030(7)
_cell_measurement_reflns_used 6016
_cell_measurement_temperature 295(2)
_cell_measurement_theta_max 27.5
_cell_measurement_theta_min 3.1
_cell_volume 800.2(9)
_computing_cell_refinement RAPID-AUTO
_computing_data_collection 'RAPID-AUTO (Rigaku, 1998)'
_computing_data_reduction 'CrystalStructure (Rigaku/MSC, 2002)'
_computing_molecular_graphics 'X-SEED (Barbour, 2001)'
_computing_publication_material 'publCIF (Westrip, 2006)'
_computing_structure_refinement 'SHELXL97 (Sheldrick, 1997)'
_computing_structure_solution 'SHELXS97 (Sheldrick, 1997)'
_diffrn_ambient_temperature 295(2)
_diffrn_measured_fraction_theta_full 1.00
_diffrn_measured_fraction_theta_max 1.00
_diffrn_measurement_device_type 'Rigaku R-AXIS RAPID IP diffractometer'
_diffrn_measurement_method '\w scan'
_diffrn_radiation_monochromator graphite
_diffrn_radiation_source 'fine-focus sealed tube'
_diffrn_radiation_type MoK\a
_diffrn_radiation_wavelength 0.71073
_diffrn_reflns_av_R_equivalents 0.075
_diffrn_reflns_av_sigmaI/netI 0.061
_diffrn_reflns_limit_h_max 6
_diffrn_reflns_limit_h_min -6
_diffrn_reflns_limit_k_max 15
_diffrn_reflns_limit_k_min -14
_diffrn_reflns_limit_l_max 16
_diffrn_reflns_limit_l_min -16
_diffrn_reflns_number 7919
_diffrn_reflns_theta_full 27.5
_diffrn_reflns_theta_max 27.5
_diffrn_reflns_theta_min 3.1
_diffrn_standards_decay_% 0
_diffrn_standards_interval_count 0
_diffrn_standards_interval_time 0
_diffrn_standards_number 0
_exptl_absorpt_coefficient_mu 1.294
_exptl_absorpt_correction_T_max 0.801
_exptl_absorpt_correction_T_min 0.393
_exptl_absorpt_correction_type multi-scan
_exptl_absorpt_process_details '(ABSCOR; Higashi, 1995)'
_exptl_crystal_colour Pink
_exptl_crystal_density_diffrn 1.671
_exptl_crystal_density_method 'not measured'
_exptl_crystal_description Prism
_exptl_crystal_F_000 416
_exptl_crystal_size_max 0.34
_exptl_crystal_size_mid 0.24
_exptl_crystal_size_min 0.18
_refine_diff_density_max 0.84
_refine_diff_density_min -0.69
_refine_ls_extinction_method none
_refine_ls_goodness_of_fit_ref 1.13
_refine_ls_hydrogen_treatment mixed
_refine_ls_matrix_type full
_refine_ls_number_parameters 133
_refine_ls_number_reflns 1920
_refine_ls_number_restraints 10
_refine_ls_restrained_S_all 1.12
_refine_ls_R_factor_all 0.089
_refine_ls_R_factor_gt 0.072
_refine_ls_shift/su_max 0.001
_refine_ls_shift/su_mean <0.001
_refine_ls_structure_factor_coef Fsqd
_refine_ls_weighting_details 'calc w=1/[\s^2^(Fo^2^)+(0.0790P)^2^+3.1848P] where P=(Fo^2^+2Fc^2^)/3'
_refine_ls_weighting_scheme calc
_refine_ls_wR_factor_gt 0.192
_refine_ls_wR_factor_ref 0.201
_reflns_number_gt 1506
_reflns_number_total 1920
_reflns_threshold_expression I>2\s(I)
_cod_data_source_file ci2219.cif
_cod_data_source_block I
_cod_depositor_comments
;
The following automatic conversions were performed:
'_symmetry_cell_setting' value 'Monoclinic' changed to 'monoclinic'
according to '/home/saulius/struct/CIF-dictionaries/cif_core.dic'
dictionary named 'cif_core.dic' version 2.4.1 from 2010-06-29.

Automatic conversion script
Id: cif_fix_enum 1527 2010-12-29 10:47:43Z saulius 

The following automatic conversions were performed:

'_symmetry_cell_setting' value 'Monoclinic' changed to 'monoclinic'
according to /home/saulius/struct/CIF-dictionaries/cif_core.dic
dictionary named 'cif_core.dic' version 2.4.1 from 2010-06-29.

Automatic conversion script
Id: cif_fix_values 1715 2011-07-08 13:25:40Z adriana 
;
_cod_original_sg_symbol_H-M 'P 21/m'
_cod_database_code 2211340
_cod_database_fobs_code 2211340

loop_
_symmetry_equiv_pos_as_xyz
'x, y, z'
'-x, y+1/2, -z'
'-x, -y, -z'
'x, -y-1/2, z'

loop_
_atom_site_type_symbol
_atom_site_label
_atom_site_fract_x
_atom_site_fract_y
_atom_site_fract_z
_atom_site_U_iso_or_equiv
_atom_site_adp_type
_atom_site_calc_flag
_atom_site_refinement_flags
_atom_site_occupancy
_atom_site_disorder_assembly
_atom_site_disorder_group
Co Co1 0.56872(18) 0.2500 0.41343(8) 0.0267(3) Uani d S 1 . .
Cl Cl1 0.9011(8) -0.0651(4) 0.0027(3) 0.0649(10) Uani d P 0.50 . 1
O O1 0.3119(7) 0.3832(3) 0.3690(3) 0.0348(9) Uani d . 1 . .
O O2 0.5627(7) 0.5373(3) 0.3703(3) 0.0334(8) Uani d . 1 . .
O O3 0.798(3) -0.1706(13) 0.0110(12) 0.095(4) Uani d P 0.50 A 2
O O1w 0.7157(14) 0.2500 0.2723(5) 0.0480(15) Uani d SD 1 . .
H H1w1 0.716(14) 0.1909(4) 0.2345(16) 0.058 Uiso d D 1 . .
O O2w 0.3890(11) 0.2500 0.5509(4) 0.0336(12) Uani d SD 1 . .
H H2w1 0.323(9) 0.3091(4) 0.576(4) 0.040 Uiso d D 1 . .
O O3w 0.8437(7) 0.1265(3) 0.4707(3) 0.0355(9) Uani d D 1 . .
H H3w1 0.793(9) 0.061(2) 0.451(5) 0.043 Uiso d D 1 . .
H H3w2 1.003(3) 0.133(4) 0.462(5) 0.043 Uiso d D 1 . .
O O4w 0.6020(15) 0.0797(6) 0.1334(5) 0.0795(18) Uani d D 1 . .
H H4w1 0.725(13) 0.051(7) 0.103(6) 0.095 Uiso d D 1 . .
H H4w2 0.529(16) 0.131(6) 0.095(6) 0.095 Uiso d D 1 . .
N N1 0.2093(8) 0.6581(4) 0.2497(3) 0.0302(9) Uani d . 1 . .
C C1 0.3605(9) 0.4833(4) 0.3440(4) 0.0270(10) Uani d . 1 . .
C C2 0.1499(10) 0.5405(5) 0.2759(4) 0.0338(12) Uani d . 1 . .
H H2a 0.1197 0.4969 0.2129 0.041 Uiso calc R 1 . .
H H2b -0.0066 0.5396 0.3110 0.041 Uiso calc R 1 . .
C C3 0.1098(14) 0.7500 0.2904(6) 0.0313(15) Uani d S 1 . .
H H3 -0.0099 0.7500 0.3394 0.038 Uiso calc SR 1 . .
C C4 0.3799(11) 0.6928(5) 0.1812(4) 0.0377(12) Uani d . 1 . .
H H4 0.4773 0.6459 0.1420 0.045 Uiso calc R 1 . .

loop_
_atom_site_aniso_label
_atom_site_aniso_U_11
_atom_site_aniso_U_22
_atom_site_aniso_U_33
_atom_site_aniso_U_12
_atom_site_aniso_U_13
_atom_site_aniso_U_23
Co1 0.0233(5) 0.0231(5) 0.0340(5) 0.000 0.0032(4) 0.000
Cl1 0.058(2) 0.073(3) 0.064(2) 0.0039(19) 0.0004(17) -0.0052(19)
O1 0.0265(19) 0.0286(19) 0.048(2) 0.0019(15) -0.0024(16) 0.0061(16)
O2 0.031(2) 0.0255(18) 0.043(2) -0.0001(15) 0.0008(15) -0.0015(16)
O3 0.079(9) 0.090(10) 0.117(11) -0.002(8) 0.018(8) -0.010(8)
O1w 0.059(4) 0.043(3) 0.044(3) 0.000 0.015(3) 0.000
O2w 0.036(3) 0.022(2) 0.043(3) 0.000 0.007(2) 0.000
O3w 0.0286(19) 0.033(2) 0.044(2) -0.0019(15) 0.0002(16) -0.0072(17)
O4w 0.102(5) 0.069(4) 0.068(4) -0.010(4) 0.011(3) -0.008(3)
N1 0.029(2) 0.026(2) 0.036(2) 0.0028(18) -0.0007(17) 0.0002(18)
C1 0.026(2) 0.024(2) 0.032(2) 0.0023(19) 0.0057(19) -0.003(2)
C2 0.026(3) 0.029(3) 0.045(3) -0.010(2) -0.002(2) 0.005(2)
C3 0.027(4) 0.027(3) 0.039(4) 0.000 0.001(3) 0.000
C4 0.041(3) 0.035(3) 0.038(3) 0.002(2) 0.008(2) 0.000(2)

loop_
_atom_type_symbol
_atom_type_description
_atom_type_scat_dispersion_real
_atom_type_scat_dispersion_imag
_atom_type_scat_source
C C 0.0033 0.0016 'International Tables Vol C Tables 4.2.6.8 and 6.1.1.4'
H H 0.0000 0.0000 'International Tables Vol C Tables 4.2.6.8 and 6.1.1.4'
N N 0.0061 0.0033 'International Tables Vol C Tables 4.2.6.8 and 6.1.1.4'
O O 0.0106 0.0060 'International Tables Vol C Tables 4.2.6.8 and 6.1.1.4'
Cl Cl 0.1484 0.1585 'International Tables Vol C Tables 4.2.6.8 and 6.1.1.4'
Co Co 0.3494 0.9721 'International Tables Vol C Tables 4.2.6.8 and 6.1.1.4'

loop_
_geom_angle_atom_site_label_1
_geom_angle_atom_site_label_2
_geom_angle_atom_site_label_3
_geom_angle_site_symmetry_1
_geom_angle_site_symmetry_3
_geom_angle
_geom_angle_publ_flag
O1 Co1 O1 . 4_565 95.4(2) yes
O1 Co1 O1w . . 91.7(2) yes
O1 Co1 O2w . . 85.1(2) yes
O1 Co1 O3w . . 174.2(2) yes
O1 Co1 O3w . 4_565 89.6(2) yes
O1w Co1 O1 . 4_565 91.7(2) ?
O2w Co1 O1 . 4_565 85.1(2) ?
O1 Co1 O3w 4_565 . 89.6(2) ?
O1 Co1 O3w 4_565 4_565 174.2(2) ?
O1w Co1 O2w . . 175.3(3) yes
O1w Co1 O3w . . 91.3(2) yes
O2w Co1 O3w . . 92.2(2) yes
O1w Co1 O3w . 4_565 91.3(2) ?
O2w Co1 O3w . 4_565 92.2(2) ?
O3w Co1 O3w . 4_565 85.4(2) yes
C1 O1 Co1 . . 128.9(3) ?
Co1 O1w H1w1 . . 122(3) ?
Co1 O2w H2w1 . . 124(2) ?
Co1 O3w H3w1 . . 109(4) ?
Co1 O3w H3w2 . . 122(4) ?
H3w1 O3w H3w2 . . 109.2(18) ?
H4w1 O4w H4w2 . . 109.3(18) ?
C3 N1 C4 . . 108.3(5) ?
C3 N1 C2 . . 125.2(5) ?
C4 N1 C2 . . 126.5(5) ?
O1 C1 O2 . . 125.9(5) ?
O1 C1 C2 . . 114.5(4) ?
O2 C1 C2 . . 119.6(4) ?
N1 C2 C1 . . 113.3(4) ?
N1 C2 H2A . . 108.9 ?
C1 C2 H2A . . 108.9 ?
N1 C2 H2B . . 108.9 ?
C1 C2 H2B . . 108.9 ?
H2A C2 H2B . . 107.7 ?
N1 C3 N1 4_575 . 108.8(7) ?
N1 C3 H3 4_575 . 125.6 ?
N1 C3 H3 . . 125.6 ?
C4 C4 N1 4_575 . 107.3(3) ?
C4 C4 H4 4_575 . 126.4 ?
N1 C4 H4 . . 126.4 ?

loop_
_geom_bond_atom_site_label_1
_geom_bond_atom_site_label_2
_geom_bond_site_symmetry_2
_geom_bond_distance
_geom_bond_publ_flag
Co1 O1 . 2.115(4) yes
Co1 O1 4_565 2.115(4) yes
Co1 O1w . 2.048(6) yes
Co1 O2w . 2.088(6) yes
Co1 O3w . 2.139(4) yes
Co1 O3w 4_565 2.139(4) yes
O1 C1 . 1.251(6) ?
O2 C1 . 1.260(6) ?
O1w H1w1 . 0.850(10) ?
O2w H2w1 . 0.850(10) ?
O3w H3w1 . 0.850(10) ?
O3w H3w2 . 0.850(10) ?
O4w H4w1 . 0.850(10) ?
O4w H4w2 . 0.850(10) ?
N1 C3 . 1.327(6) ?
N1 C4 . 1.374(7) ?
N1 C2 . 1.462(7) ?
C1 C2 . 1.519(7) ?
C2 H2A . 0.97 ?
C2 H2B . 0.97 ?
C3 N1 4_575 1.327(6) ?
C3 H3 . 0.93 ?
C4 C4 4_575 1.342(11) ?
C4 H4 . 0.93 ?

loop_
_geom_hbond_atom_site_label_D
_geom_hbond_atom_site_label_H
_geom_hbond_atom_site_label_A
_geom_hbond_site_symmetry_A
_geom_hbond_distance_DH
_geom_hbond_distance_HA
_geom_hbond_distance_DA
_geom_hbond_angle_DHA
_geom_hbond_publ_flag
O1w H1w1 O4w . 0.850(10) 1.92(3) 2.731(8) 160(7) yes
O3w H3w2 O1 4_665 0.850(10) 2.11(3) 2.881(6) 150(5) yes
O3w H3w1 O2 4_565 0.850(10) 1.92(3) 2.700(5) 152(6) yes
O4w H4w1 Cl1 . 0.850(10) 2.15(5) 2.945(8) 156(10) yes
O4w H4w2 O3 3_655 0.850(10) 2.17(6) 2.91(2) 145(10) yes

loop_
_geom_torsion_atom_site_label_1
_geom_torsion_atom_site_label_2
_geom_torsion_atom_site_label_3
_geom_torsion_atom_site_label_4
_geom_torsion_site_symmetry_1
_geom_torsion_site_symmetry_4
_geom_torsion
O1w Co1 O1 C1 . . -63.2(5)
O2w Co1 O1 C1 . . 120.3(5)
O1 Co1 O1 C1 4_565 . -155.1(4)
O3w Co1 O1 C1 4_565 . 28.1(5)
O3w Co1 O1 C1 . . 58.1(17)
Co1 O1 C1 O2 . . -24.4(8)
Co1 O1 C1 C2 . . 155.7(4)
C3 N1 C2 C1 . . -104.6(7)
C4 N1 C2 C1 . . 73.8(7)
O1 C1 C2 N1 . . 178.8(4)
O2 C1 C2 N1 . . -1.1(7)
C4 N1 C3 N1 . 4_575 0.5(8)
C2 N1 C3 N1 . 4_575 179.2(4)
C3 N1 C4 C4 . 4_575 -0.3(5)
C2 N1 C4 C4 . 4_575 -179.0(4)
